data_2013858
loop_
_publ_author_name
'Turowska-Tyrk, Ilona'
'Grze\'sniak, Karolina'

_publ_section_title
;
 Monitoring structural transformations in crystals. 7.
 1-Chloroanthracene and its photodimer
;
_journal_issue 2
_journal_name_full 'Acta Crystallographica Section C'
_journal_page_first o146
_journal_page_last o148
_journal_paper_doi 10.1107/S0108270103026775
_journal_volume 60
_journal_year 2004
_chemical_formula_iupac 'C28 H18 Cl2'
_chemical_formula_moiety 'C28 H18 Cl2'
_chemical_formula_sum 'C28 H18 Cl2'
_chemical_formula_weight 425.32
_chemical_name_common '1-chloroanthracene photodimer'
_chemical_name_systematic
;
trans-bi(1-chloro-9,10-dihydro-9,10-anthracenediyl)
;
_space_group_IT_number 15
_symmetry_cell_setting monoclinic
_symmetry_space_group_name_Hall '-C 2yc'
_symmetry_space_group_name_H-M 'C 1 2/c 1'
_atom_sites_solution_hydrogens difmap
_atom_sites_solution_primary direct
_atom_sites_solution_secondary difmap
_audit_creation_method SHELXL97
_cell_angle_alpha 90
_cell_angle_beta 101.475(10)
_cell_angle_gamma 90
_cell_formula_units_Z 4
_cell_length_a 20.232(2)
_cell_length_b 11.0746(13)
_cell_length_c 9.0872(11)
_cell_measurement_reflns_used 1164
_cell_measurement_temperature 293(2)
_cell_measurement_theta_max 22
_cell_measurement_theta_min 5
_cell_volume 1995.4(4)
_computing_cell_refinement 'KM-4 CCD Software'
_computing_data_collection 'KM-4 CCD Software (Kuma Diffraction, 2000)'
_computing_data_reduction 'KM-4 CCD Software'
_computing_molecular_graphics 'ORTEP-3 (Johnson et al., 1997)'
_computing_publication_material SHELXL97
_computing_structure_refinement 'SHELXL97 (Sheldrick, 1997)'
_computing_structure_solution 'SHELXS97 (Sheldrick, 1990)'
_diffrn_ambient_temperature 293(2)
_diffrn_measured_fraction_theta_full 0.990
_diffrn_measured_fraction_theta_max 0.990
_diffrn_measurement_device_type 'Kuma KM-4 CCD area-detector'
_diffrn_measurement_method \w
_diffrn_radiation_monochromator graphite
_diffrn_radiation_source 'fine-focus sealed tube'
_diffrn_radiation_type MoK\a
_diffrn_radiation_wavelength 0.71073
_diffrn_reflns_av_R_equivalents 0.030
_diffrn_reflns_av_sigmaI/netI 0.034
_diffrn_reflns_limit_h_max 24
_diffrn_reflns_limit_h_min -21
_diffrn_reflns_limit_k_max 13
_diffrn_reflns_limit_k_min -13
_diffrn_reflns_limit_l_max 8
_diffrn_reflns_limit_l_min -11
_diffrn_reflns_number 4922
_diffrn_reflns_theta_full 26.00
_diffrn_reflns_theta_max 26.00
_diffrn_reflns_theta_min 5.88
_diffrn_standards_number 0
_exptl_absorpt_coefficient_mu 0.339
_exptl_absorpt_correction_type none
_exptl_crystal_colour colourless
_exptl_crystal_density_diffrn 1.416
_exptl_crystal_density_meas ?
_exptl_crystal_density_method 'not measured'
_exptl_crystal_description plate
_exptl_crystal_F_000 880
_exptl_crystal_size_max 0.30
_exptl_crystal_size_mid 0.20
_exptl_crystal_size_min 0.08
_refine_diff_density_max 0.22
_refine_diff_density_min -0.26
_refine_ls_extinction_method none
_refine_ls_goodness_of_fit_ref 1.081
_refine_ls_hydrogen_treatment refall
_refine_ls_matrix_type full
_refine_ls_number_parameters 172
_refine_ls_number_reflns 1945
_refine_ls_number_restraints 0
_refine_ls_restrained_S_all 1.081
_refine_ls_R_factor_all 0.061
_refine_ls_R_factor_gt 0.045
_refine_ls_shift/su_max 0.000
_refine_ls_shift/su_mean 0.000
_refine_ls_structure_factor_coef Fsqd
_refine_ls_weighting_details 'w = 1/[\s^2^(Fo^2^)+(0.06P)^2^+0.9967P] where P=(Fo^2^+2Fc^2^)/3'
_refine_ls_weighting_scheme calc
_refine_ls_wR_factor_gt 0.109
_refine_ls_wR_factor_ref 0.119
_reflns_number_gt 1545
_reflns_number_total 1945
_reflns_threshold_expression I>2\s(I)
_cod_data_source_file sk1681.cif
_cod_data_source_block II
_cod_depositor_comments
;
The following automatic conversions were performed:

'_exptl_crystal_density_meas' value 'not measured' was changed to '?'
- the value is perceived as not measured.

Automatic conversion script
Id: cif_fix_values 3008 2015-01-20 13:52:24Z robertas 
;
_cod_original_sg_symbol_H-M 'C 2/c'
_cod_database_code 2013858
_cod_database_fobs_code 2013858

loop_
_symmetry_equiv_pos_as_xyz
'x, y, z'
'x, -y, z+1/2'
'x+1/2, y+1/2, z'
'x+1/2, -y+1/2, z+1/2'
'-x, -y, -z'
'-x, y, -z-1/2'
'-x+1/2, -y+1/2, -z'
'-x+1/2, y+1/2, -z-1/2'

loop_
_atom_site_label
_atom_site_fract_x
_atom_site_fract_y
_atom_site_fract_z
_atom_site_U_iso_or_equiv
_atom_site_adp_type
_atom_site_calc_flag
_atom_site_refinement_flags
_atom_site_occupancy
_atom_site_disorder_assembly
_atom_site_disorder_group
_atom_site_type_symbol
Cl1 0.05591(3) 0.79196(6) 0.11803(7) 0.0544(2) Uani d . 1 . . Cl
C1 0.09676(10) 0.6850(2) 0.0283(2) 0.0360(5) Uani d . 1 . . C
C2 0.05764(12) 0.5988(2) -0.0591(3) 0.0445(6) Uani d . 1 . . C
C3 0.08870(12) 0.5126(2) -0.1304(3) 0.0462(6) Uani d . 1 . . C
C4 0.15778(12) 0.5135(2) -0.1175(2) 0.0394(5) Uani d . 1 . . C
C5 0.36415(11) 0.5823(2) 0.2106(3) 0.0417(5) Uani d . 1 . . C
C6 0.39430(13) 0.6158(2) 0.3550(3) 0.0501(6) Uani d . 1 . . C
C7 0.36493(13) 0.7020(2) 0.4295(3) 0.0486(6) Uani d . 1 . . C
C8 0.30482(11) 0.7551(2) 0.3610(2) 0.0404(5) Uani d . 1 . . C
C9 0.21126(10) 0.78342(18) 0.1312(2) 0.0318(5) Uani d . 1 . . C
C10 0.27151(10) 0.61173(19) -0.0212(2) 0.0321(5) Uani d . 1 . . C
C11 0.16630(10) 0.68827(18) 0.0444(2) 0.0319(5) Uani d . 1 . . C
C12 0.19651(10) 0.60097(18) -0.0316(2) 0.0324(5) Uani d . 1 . . C
C13 0.30484(10) 0.63614(18) 0.1398(2) 0.0331(5) Uani d . 1 . . C
C14 0.27477(10) 0.72307(18) 0.2160(2) 0.0330(5) Uani d . 1 . . C
H2 0.0091(14) 0.600(2) -0.070(3) 0.056(7) Uiso d . 1 . . H
H3 0.0605(15) 0.451(3) -0.186(3) 0.066(8) Uiso d . 1 . . H
H4 0.1779(10) 0.455(2) -0.169(2) 0.031(5) Uiso d . 1 . . H
H5 0.3863(12) 0.525(2) 0.157(3) 0.043(6) Uiso d . 1 . . H
H6 0.4353(14) 0.580(2) 0.399(3) 0.057(7) Uiso d . 1 . . H
H7 0.3871(14) 0.723(2) 0.532(3) 0.061(8) Uiso d . 1 . . H
H8 0.2850(13) 0.814(2) 0.414(3) 0.048(7) Uiso d . 1 . . H
H9 0.1903(11) 0.822(2) 0.200(3) 0.035(6) Uiso d . 1 . . H
H10 0.2890(11) 0.538(2) -0.054(3) 0.042(6) Uiso d . 1 . . H

loop_
_atom_site_aniso_label
_atom_site_aniso_U_11
_atom_site_aniso_U_22
_atom_site_aniso_U_33
_atom_site_aniso_U_12
_atom_site_aniso_U_13
_atom_site_aniso_U_23
Cl1 0.0368(3) 0.0685(5) 0.0597(4) 0.0046(3) 0.0139(3) -0.0094(3)
C1 0.0321(10) 0.0424(12) 0.0341(11) -0.0033(9) 0.0080(8) 0.0046(9)
C2 0.0330(12) 0.0498(14) 0.0486(13) -0.0105(11) 0.0031(10) 0.0051(11)
C3 0.0411(13) 0.0453(13) 0.0485(14) -0.0151(11) 0.0002(10) -0.0015(11)
C4 0.0441(12) 0.0346(11) 0.0380(12) -0.0065(10) 0.0047(10) -0.0014(9)
C5 0.0392(12) 0.0403(12) 0.0436(13) 0.0018(10) 0.0037(10) 0.0037(10)
C6 0.0402(13) 0.0530(15) 0.0493(14) 0.0005(12) -0.0097(11) 0.0110(12)
C7 0.0519(14) 0.0523(15) 0.0354(13) -0.0098(12) -0.0060(11) 0.0040(11)
C8 0.0435(13) 0.0440(12) 0.0327(11) -0.0080(10) 0.0052(10) -0.0013(10)
C9 0.0302(10) 0.0379(11) 0.0286(10) -0.0011(9) 0.0089(8) -0.0041(8)
C10 0.0335(11) 0.0303(11) 0.0320(10) 0.0004(9) 0.0055(8) -0.0022(9)
C11 0.0312(10) 0.0357(11) 0.0287(10) -0.0060(9) 0.0060(8) 0.0035(8)
C12 0.0338(11) 0.0333(11) 0.0291(10) -0.0044(9) 0.0042(8) 0.0034(8)
C13 0.0319(10) 0.0335(10) 0.0329(10) -0.0049(9) 0.0039(8) 0.0032(8)
C14 0.0334(10) 0.0370(11) 0.0281(10) -0.0070(9) 0.0050(8) 0.0021(8)

loop_
_atom_type_symbol
_atom_type_description
_atom_type_scat_dispersion_real
_atom_type_scat_dispersion_imag
_atom_type_scat_source
C C 0.0033 0.0016 'International Tables Vol C Tables 4.2.6.8 and 6.1.1.4'
H H 0.0000 0.0000 'International Tables Vol C Tables 4.2.6.8 and 6.1.1.4'
Cl Cl 0.1484 0.1585 'International Tables Vol C Tables 4.2.6.8 and 6.1.1.4'

loop_
_geom_angle_atom_site_label_1
_geom_angle_atom_site_label_2
_geom_angle_atom_site_label_3
_geom_angle_site_symmetry_1
_geom_angle_site_symmetry_3
_geom_angle
_geom_angle_publ_flag
C2 C1 C11 . . 122.0(2) no
C2 C1 Cl1 . . 117.93(17) no
C11 C1 Cl1 . . 120.03(16) no
C3 C2 C1 . . 119.1(2) no
C3 C2 H2 . . 120.6(16) no
C1 C2 H2 . . 120.2(16) no
C2 C3 C4 . . 120.4(2) no
C2 C3 H3 . . 117.3(17) no
C4 C3 H3 . . 122.3(17) no
C3 C4 C12 . . 120.2(2) no
C3 C4 H4 . . 119.0(13) no
C12 C4 H4 . . 120.7(13) no
C13 C5 C6 . . 120.3(2) no
C13 C5 H5 . . 119.8(14) no
C6 C5 H5 . . 119.7(14) no
C7 C6 C5 . . 120.2(2) no
C7 C6 H6 . . 121.3(16) no
C5 C6 H6 . . 118.5(16) no
C6 C7 C8 . . 120.1(2) no
C6 C7 H7 . . 118.4(16) no
C8 C7 H7 . . 121.4(16) no
C7 C8 C14 . . 120.0(2) no
C7 C8 H8 . . 119.2(15) no
C14 C8 H8 . . 120.7(15) no
C11 C9 C14 . . 108.66(17) no
C11 C9 C10 . 7_565 111.13(16) no
C14 C9 C10 . 7_565 111.49(16) no
C11 C9 H9 . . 111.4(14) no
C14 C9 H9 . . 108.3(14) no
C10 C9 H9 7_565 . 105.8(14) no
C12 C10 C13 . . 109.02(16) no
C12 C10 C9 . 7_565 110.89(16) no
C13 C10 C9 . 7_565 111.20(16) no
C12 C10 H10 . . 110.0(14) no
C13 C10 H10 . . 109.5(14) no
C9 C10 H10 7_565 . 106.1(14) no
C1 C11 C12 . . 117.68(18) no
C1 C11 C9 . . 124.56(19) no
C12 C11 C9 . . 117.66(17) no
C4 C12 C11 . . 120.54(19) no
C4 C12 C10 . . 122.76(19) no
C11 C12 C10 . . 116.63(17) no
C5 C13 C14 . . 119.48(19) no
C5 C13 C10 . . 123.67(19) no
C14 C13 C10 . . 116.76(18) no
C8 C14 C13 . . 119.8(2) no
C8 C14 C9 . . 122.6(2) no
C13 C14 C9 . . 117.48(17) no

loop_
_geom_bond_atom_site_label_1
_geom_bond_atom_site_label_2
_geom_bond_site_symmetry_2
_geom_bond_distance
_geom_bond_publ_flag
Cl1 C1 . 1.737(2) no
C1 C2 . 1.385(3) no
C1 C11 . 1.386(3) no
C2 C3 . 1.374(4) no
C2 H2 . 0.97(3) no
C3 C4 . 1.379(3) no
C3 H3 . 0.96(3) no
C4 C12 . 1.385(3) no
C4 H4 . 0.94(2) no
C5 C13 . 1.379(3) no
C5 C6 . 1.383(3) no
C5 H5 . 0.96(2) no
C6 C7 . 1.372(4) no
C6 H6 . 0.94(3) no
C7 C8 . 1.382(3) no
C7 H7 . 0.98(3) no
C8 C14 . 1.383(3) no
C8 H8 . 0.95(3) no
C9 C11 . 1.508(3) yes
C9 C14 . 1.516(3) yes
C9 C10 7_565 1.615(3) yes
C9 H9 . 0.92(2) no
C10 C12 . 1.506(3) yes
C10 C13 . 1.508(3) yes
C10 C9 7_565 1.615(3) no
C10 H10 . 0.96(2) no
C11 C12 . 1.398(3) yes
C13 C14 . 1.394(3) yes
